data_7714154
loop_
_publ_author_name
'Franc, Michal'
'Vosahlo, Petr'
'Schulz, Ji\<r\'i'
'Cisarova, Ivana'
'\<St\<epni\<cka, Petr'

_publ_section_title
;
 Synthesis and reactivity of Pd(II) imidoyl complexes obtained by
 insertion of isocyanoferrocene into the Pd-C bonds of orthopalladated
 precursors
;
_journal_name_full 'Dalton Transactions'
_journal_paper_doi 10.1039/D3DT02717A
_journal_year 2023
_chemical_formula_moiety 'C37 H33 Cl Fe N P Pd S'
_chemical_formula_sum 'C37 H33 Cl Fe N P Pd S'
_chemical_formula_weight 752.37
_space_group_crystal_system monoclinic
_space_group_IT_number 14
_space_group_name_Hall '-P 2ybc'
_space_group_name_H-M_alt 'P 1 21/c 1'
_atom_sites_solution_hydrogens geom
_atom_sites_solution_primary direct
_atom_sites_solution_secondary difmap
_audit_creation_method SHELXL-2017/1
_audit_update_record
;
2023-08-15 deposited with the CCDC.	2023-10-06 downloaded from the CCDC.
;
_cell_angle_alpha 90
_cell_angle_beta 102.060(2)
_cell_angle_gamma 90
_cell_formula_units_Z 4
_cell_length_a 21.1827(13)
_cell_length_b 15.1442(9)
_cell_length_c 10.0918(6)
_cell_measurement_reflns_used 9349
_cell_measurement_temperature 120(2)
_cell_measurement_theta_max 30.02
_cell_measurement_theta_min 2.49
_cell_volume 3165.9(3)
_computing_cell_refinement 'SAINT V8.38A (Bruker AXS Inc., 2017)'
_computing_data_collection 'Bruker Instrument Service vV6.2.10'
_computing_data_reduction 'SAINT V8.38A (Bruker AXS Inc., 2017)'
_computing_molecular_graphics 'PLATON (Spek, 2017)'
_computing_publication_material 'PLATON (Spek, 2017)'
_computing_structure_refinement 'SHELXL-2017/1 (Sheldrick, 2017)'
_computing_structure_solution 'SHELXT 2014/5 (Sheldrick, 2014)'
_diffrn_ambient_temperature 120(2)
_diffrn_measured_fraction_theta_full 0.997
_diffrn_measured_fraction_theta_max 0.995
_diffrn_measurement_device_type 'Bruker D8 VENTURE Kappa Duo'
_diffrn_measurement_method '\f and \w scans'
_diffrn_radiation_monochromator 'Quazar Mo multilayer optic'
_diffrn_radiation_source 'I\mS micro-focus sealed tube'
_diffrn_radiation_type MoK\a
_diffrn_radiation_wavelength 0.71073
_diffrn_reflns_av_R_equivalents 0.0200
_diffrn_reflns_av_unetI/netI 0.0097
_diffrn_reflns_Laue_measured_fraction_full 0.997
_diffrn_reflns_Laue_measured_fraction_max 0.995
_diffrn_reflns_limit_h_max 29
_diffrn_reflns_limit_h_min -29
_diffrn_reflns_limit_k_max 21
_diffrn_reflns_limit_k_min -21
_diffrn_reflns_limit_l_max 14
_diffrn_reflns_limit_l_min -14
_diffrn_reflns_number 118331
_diffrn_reflns_point_group_measured_fraction_full 0.997
_diffrn_reflns_point_group_measured_fraction_max 0.995
_diffrn_reflns_theta_full 25.242
_diffrn_reflns_theta_max 30.060
_diffrn_reflns_theta_min 2.382
_exptl_absorpt_coefficient_mu 1.255
_exptl_absorpt_correction_T_max 0.82
_exptl_absorpt_correction_T_min 0.74
_exptl_absorpt_correction_type multi-scan
_exptl_absorpt_process_details 'SADABS-2016/2 - Bruker AXS'
_exptl_crystal_colour orange
_exptl_crystal_density_diffrn 1.578
_exptl_crystal_description prism
_exptl_crystal_F_000 1528
_exptl_crystal_size_max 0.29
_exptl_crystal_size_mid 0.26
_exptl_crystal_size_min 0.17
_refine_diff_density_max 0.646
_refine_diff_density_min -0.535
_refine_diff_density_rms 0.062
_refine_ls_extinction_coef 0.00455(19)
_refine_ls_extinction_expression Fc^*^=kFc[1+0.001xFc^2^\l^3^/sin(2\q)]^-1/4^
_refine_ls_extinction_method 'SHELXL-2017/1 (Sheldrick 2017)'
_refine_ls_goodness_of_fit_ref 1.104
_refine_ls_hydrogen_treatment constr
_refine_ls_matrix_type full
_refine_ls_number_parameters 398
_refine_ls_number_reflns 9256
_refine_ls_number_restraints 12
_refine_ls_restrained_S_all 1.109
_refine_ls_R_factor_all 0.0218
_refine_ls_R_factor_gt 0.0203
_refine_ls_shift/su_max 0.004
_refine_ls_shift/su_mean 0.000
_refine_ls_structure_factor_coef Fsqd
_refine_ls_weighting_details 'w=1/[\s^2^(Fo^2^)+(0.0177P)^2^+2.5766P] where P=(Fo^2^+2Fc^2^)/3'
_refine_ls_weighting_scheme calc
_refine_ls_wR_factor_gt 0.0483
_refine_ls_wR_factor_ref 0.0495
_reflns_Friedel_coverage 0.000
_reflns_number_gt 8826
_reflns_number_total 9256
_reflns_threshold_expression 'I > 2\s(I)'
_cod_data_source_file d3dt02717a3.cif
_cod_data_source_block mf15
_cod_original_sg_symbol_H-M 'P 21/c'
_cod_database_code 7714154
_shelx_shelxl_version_number 2017/1
_shelx_space_group_comment
;
The symmetry employed for this shelxl refinement is uniquely defined
by the following loop, which should always be used as a source of
symmetry information in preference to the above space-group names.
They are only intended as comments.
;
_shelx_estimated_absorpt_t_min 0.712
_shelx_estimated_absorpt_t_max 0.815

loop_
_space_group_symop_operation_xyz
'x, y, z'
'-x, y+1/2, -z+1/2'
'-x, -y, -z'
'x, -y-1/2, z-1/2'

loop_
_atom_site_label
_atom_site_type_symbol
_atom_site_fract_x
_atom_site_fract_y
_atom_site_fract_z
_atom_site_U_iso_or_equiv
_atom_site_adp_type
_atom_site_occupancy
_atom_site_site_symmetry_order
_atom_site_calc_flag
_atom_site_refinement_flags_posn
_atom_site_refinement_flags_adp
_atom_site_refinement_flags_occupancy
_atom_site_disorder_assembly
_atom_site_disorder_group
Pd1 Pd 0.78016(2) 0.58834(2) 0.61394(2) 0.01157(3) Uani 1 1 d . . . . .
P1 P 0.67517(2) 0.54173(2) 0.55280(3) 0.01166(6) Uani 1 1 d . . . . .
Cl1 Cl 0.75519(2) 0.73156(2) 0.51262(4) 0.02363(7) Uani 1 1 d . . . . .
Fe1 Fe 0.87045(2) 0.33566(2) 0.42523(2) 0.01279(4) Uani 1 1 d . . . . .
N1 N 0.82410(5) 0.40183(7) 0.68347(10) 0.01373(18) Uani 1 1 d . . . . .
C1 C 0.81104(5) 0.47925(8) 0.71821(12) 0.0124(2) Uani 1 1 d . . . . .
C2 C 0.83156(6) 0.50345(8) 0.86453(12) 0.0144(2) Uani 1 1 d . . . . .
C3 C 0.89228(6) 0.54326(9) 0.90678(13) 0.0190(2) Uani 1 1 d . . . . .
C4 C 0.91283(8) 0.56853(10) 1.04195(15) 0.0281(3) Uani 1 1 d . . . . .
H4 H 0.954108 0.594826 1.071271 0.034 Uiso 1 1 calc R U . . .
C5 C 0.87324(9) 0.55541(10) 1.13357(15) 0.0310(3) Uani 1 1 d . . . . .
H5 H 0.887573 0.572348 1.225587 0.037 Uiso 1 1 calc R U . . .
C6 C 0.81292(8) 0.51769(10) 1.09127(14) 0.0277(3) Uani 1 1 d . . . . .
H6 H 0.785639 0.509918 1.154069 0.033 Uiso 1 1 calc R U . . .
C7 C 0.79187(7) 0.49099(9) 0.95693(13) 0.0199(2) Uani 1 1 d . . . . .
H7 H 0.750632 0.464421 0.928619 0.024 Uiso 1 1 calc R U . . .
C8 C 0.93148(6) 0.56197(11) 0.80258(15) 0.0252(3) Uani 1 1 d . . . . .
H8A H 0.939200 0.506391 0.756813 0.030 Uiso 1 1 calc R U . A 1
H8B H 0.973846 0.586811 0.847050 0.030 Uiso 1 1 calc R U . A 1
S1 S 0.88851(7) 0.64085(18) 0.6770(3) 0.0215(3) Uani 0.742(11) 1 d . . P B 1
C9 C 0.87955(19) 0.7336(2) 0.7851(4) 0.0331(8) Uani 0.742(11) 1 d . U P B 1
H9A H 0.858585 0.713817 0.857735 0.050 Uiso 0.742(11) 1 calc R U P B 1
H9B H 0.853047 0.779299 0.731365 0.050 Uiso 0.742(11) 1 calc R U P B 1
H9C H 0.922196 0.757963 0.824734 0.050 Uiso 0.742(11) 1 calc R U P B 1
S1D S 0.8904(2) 0.6249(3) 0.6561(5) 0.0215(3) Uani 0.258(11) 1 d . . P B 2
C9D C 0.8937(5) 0.7261(7) 0.7481(12) 0.0331(8) Uani 0.258(11) 1 d . U P B 2
H9D1 H 0.878727 0.716040 0.832338 0.050 Uiso 0.258(11) 1 calc R U P B 2
H9D2 H 0.865982 0.769980 0.692919 0.050 Uiso 0.258(11) 1 calc R U P B 2
H9D3 H 0.938291 0.747749 0.769389 0.050 Uiso 0.258(11) 1 calc R U P B 2
C11 C 0.80904(5) 0.37100(8) 0.54939(12) 0.0132(2) Uani 1 1 d . . . . .
C12 C 0.79345(6) 0.41748(8) 0.42262(12) 0.0146(2) Uani 1 1 d . . . . .
H12 H 0.793343 0.479721 0.410806 0.017 Uiso 1 1 calc R U . . .
C13 C 0.77815(6) 0.35297(9) 0.31771(13) 0.0168(2) Uani 1 1 d . . . . .
H13 H 0.765393 0.365115 0.223553 0.020 Uiso 1 1 calc R U . . .
C14 C 0.78518(6) 0.26724(9) 0.37761(13) 0.0174(2) Uani 1 1 d . . . . .
H14 H 0.777927 0.212631 0.330556 0.021 Uiso 1 1 calc R U . . .
C15 C 0.80499(6) 0.27804(8) 0.52040(13) 0.0155(2) Uani 1 1 d . . . . .
H15 H 0.813982 0.231820 0.585246 0.019 Uiso 1 1 calc R U . . .
C16 C 0.96419(6) 0.35631(9) 0.52369(14) 0.0204(2) Uani 1 1 d . . . . .
H16 H 0.978440 0.375602 0.614600 0.024 Uiso 1 1 calc R U . . .
C17 C 0.94816(6) 0.41161(9) 0.40724(14) 0.0196(2) Uani 1 1 d . . . . .
H17 H 0.949847 0.474292 0.406845 0.024 Uiso 1 1 calc R U . . .
C18 C 0.92912(6) 0.35625(9) 0.29129(14) 0.0195(2) Uani 1 1 d . . . . .
H18 H 0.915817 0.375655 0.200198 0.023 Uiso 1 1 calc R U . . .
C19 C 0.93355(6) 0.26682(9) 0.33604(14) 0.0199(2) Uani 1 1 d . . . . .
H19 H 0.923889 0.216088 0.280108 0.024 Uiso 1 1 calc R U . . .
C20 C 0.95504(6) 0.26697(9) 0.47961(14) 0.0209(2) Uani 1 1 d . . . . .
H20 H 0.962067 0.216253 0.536169 0.025 Uiso 1 1 calc R U . . .
C31 C 0.62304(6) 0.62087(8) 0.61311(12) 0.0137(2) Uani 1 1 d . . . . .
C32 C 0.64664(6) 0.66223(9) 0.73755(14) 0.0182(2) Uani 1 1 d . . . . .
H32 H 0.690094 0.652893 0.783255 0.022 Uiso 1 1 calc R U . . .
C33 C 0.60678(6) 0.71699(9) 0.79472(15) 0.0216(3) Uani 1 1 d . . . . .
H33 H 0.622488 0.743438 0.880651 0.026 Uiso 1 1 calc R U . . .
C34 C 0.54385(7) 0.73279(10) 0.72542(16) 0.0241(3) Uani 1 1 d . . . . .
H34 H 0.516669 0.770528 0.763924 0.029 Uiso 1 1 calc R U . . .
C35 C 0.52049(6) 0.69374(10) 0.60024(15) 0.0231(3) Uani 1 1 d . . . . .
H35 H 0.477777 0.705882 0.552457 0.028 Uiso 1 1 calc R U . . .
C36 C 0.55968(6) 0.63673(9) 0.54469(13) 0.0177(2) Uani 1 1 d . . . . .
H36 H 0.543278 0.608687 0.460310 0.021 Uiso 1 1 calc R U . . .
C37 C 0.64428(6) 0.53215(8) 0.37029(12) 0.0155(2) Uani 1 1 d . . . . .
C38 C 0.59021(7) 0.48000(10) 0.31757(14) 0.0222(3) Uani 1 1 d . . . . .
H38 H 0.569417 0.447848 0.377102 0.027 Uiso 1 1 calc R U . . .
C39 C 0.56689(8) 0.47520(11) 0.17815(16) 0.0303(3) Uani 1 1 d . . . . .
H39 H 0.530687 0.438962 0.142754 0.036 Uiso 1 1 calc R U . . .
C40 C 0.59631(8) 0.52308(12) 0.09081(15) 0.0324(3) Uani 1 1 d . . . . .
H40 H 0.579981 0.519938 -0.004192 0.039 Uiso 1 1 calc R U . . .
C41 C 0.64959(8) 0.57567(11) 0.14172(15) 0.0279(3) Uani 1 1 d . . . . .
H41 H 0.669404 0.608830 0.081624 0.033 Uiso 1 1 calc R U . . .
C42 C 0.67400(7) 0.57977(9) 0.28108(13) 0.0199(2) Uani 1 1 d . . . . .
H42 H 0.710899 0.614964 0.315636 0.024 Uiso 1 1 calc R U . . .
C43 C 0.65127(6) 0.43766(8) 0.62037(12) 0.0143(2) Uani 1 1 d . . . . .
C44 C 0.62331(7) 0.43681(9) 0.73453(14) 0.0202(2) Uani 1 1 d . . . . .
H44 H 0.614304 0.490931 0.774436 0.024 Uiso 1 1 calc R U . . .
C45 C 0.60866(7) 0.35696(10) 0.78983(15) 0.0245(3) Uani 1 1 d . . . . .
H45 H 0.589638 0.356963 0.867143 0.029 Uiso 1 1 calc R U . . .
C46 C 0.62166(7) 0.27764(9) 0.73275(15) 0.0225(3) Uani 1 1 d . . . . .
H46 H 0.611935 0.223326 0.771154 0.027 Uiso 1 1 calc R U . . .
C47 C 0.64901(6) 0.27787(9) 0.61899(14) 0.0197(2) Uani 1 1 d . . . . .
H47 H 0.657804 0.223530 0.579419 0.024 Uiso 1 1 calc R U . . .
C48 C 0.66358(6) 0.35716(8) 0.56279(13) 0.0160(2) Uani 1 1 d . . . . .
H48 H 0.682033 0.356655 0.484711 0.019 Uiso 1 1 calc R U . . .

loop_
_atom_site_aniso_label
_atom_site_aniso_U_11
_atom_site_aniso_U_22
_atom_site_aniso_U_33
_atom_site_aniso_U_23
_atom_site_aniso_U_13
_atom_site_aniso_U_12
Pd1 0.00929(4) 0.01151(5) 0.01345(5) 0.00211(3) 0.00137(3) -0.00027(3)
P1 0.00991(12) 0.01247(13) 0.01220(13) 0.00055(10) 0.00138(10) -0.00065(10)
Cl1 0.02132(14) 0.01605(13) 0.02938(16) 0.00809(11) -0.00414(12) -0.00154(11)
Fe1 0.01024(8) 0.01402(8) 0.01429(8) -0.00103(6) 0.00295(6) 0.00075(6)
N1 0.0130(4) 0.0145(4) 0.0136(4) 0.0007(4) 0.0028(3) 0.0006(3)
C1 0.0101(5) 0.0149(5) 0.0122(5) 0.0019(4) 0.0023(4) 0.0002(4)
C2 0.0165(5) 0.0122(5) 0.0136(5) 0.0012(4) 0.0013(4) 0.0025(4)
C3 0.0181(6) 0.0161(5) 0.0198(6) 0.0032(4) -0.0027(4) 0.0004(4)
C4 0.0324(7) 0.0192(6) 0.0251(7) 0.0009(5) -0.0117(6) -0.0015(5)
C5 0.0527(10) 0.0199(6) 0.0154(6) -0.0021(5) -0.0044(6) 0.0067(6)
C6 0.0446(9) 0.0243(7) 0.0155(6) 0.0026(5) 0.0090(6) 0.0100(6)
C7 0.0245(6) 0.0198(6) 0.0166(6) 0.0023(5) 0.0068(5) 0.0027(5)
C8 0.0118(5) 0.0314(7) 0.0298(7) 0.0108(6) -0.0019(5) -0.0017(5)
S1 0.01219(17) 0.0246(6) 0.0258(6) 0.0091(4) -0.0002(3) -0.0052(3)
C9 0.0334(14) 0.0174(8) 0.0394(16) -0.0015(10) -0.0136(11) -0.0048(9)
S1D 0.01219(17) 0.0246(6) 0.0258(6) 0.0091(4) -0.0002(3) -0.0052(3)
C9D 0.0334(14) 0.0174(8) 0.0394(16) -0.0015(10) -0.0136(11) -0.0048(9)
C11 0.0117(5) 0.0138(5) 0.0144(5) -0.0002(4) 0.0036(4) 0.0010(4)
C12 0.0126(5) 0.0162(5) 0.0150(5) 0.0001(4) 0.0029(4) 0.0029(4)
C13 0.0123(5) 0.0222(6) 0.0154(5) -0.0021(4) 0.0018(4) 0.0018(4)
C14 0.0135(5) 0.0184(6) 0.0205(6) -0.0044(4) 0.0039(4) -0.0023(4)
C15 0.0138(5) 0.0143(5) 0.0189(5) -0.0009(4) 0.0049(4) -0.0006(4)
C16 0.0119(5) 0.0272(6) 0.0210(6) -0.0014(5) 0.0009(4) -0.0003(5)
C17 0.0140(5) 0.0210(6) 0.0244(6) -0.0003(5) 0.0053(5) -0.0033(4)
C18 0.0151(5) 0.0253(6) 0.0196(6) 0.0012(5) 0.0072(4) -0.0002(5)
C19 0.0157(5) 0.0220(6) 0.0234(6) -0.0037(5) 0.0074(5) 0.0033(5)
C20 0.0144(5) 0.0233(6) 0.0250(6) 0.0036(5) 0.0043(5) 0.0059(5)
C31 0.0118(5) 0.0132(5) 0.0160(5) 0.0008(4) 0.0028(4) -0.0006(4)
C32 0.0128(5) 0.0189(6) 0.0215(6) -0.0046(5) 0.0004(4) 0.0006(4)
C33 0.0173(6) 0.0218(6) 0.0257(6) -0.0083(5) 0.0045(5) -0.0003(5)
C34 0.0157(6) 0.0239(6) 0.0335(7) -0.0067(5) 0.0070(5) 0.0028(5)
C35 0.0116(5) 0.0263(7) 0.0306(7) -0.0015(5) 0.0029(5) 0.0034(5)
C36 0.0126(5) 0.0206(6) 0.0189(6) -0.0001(5) 0.0013(4) -0.0003(4)
C37 0.0147(5) 0.0175(5) 0.0134(5) -0.0005(4) 0.0008(4) 0.0027(4)
C38 0.0186(6) 0.0249(6) 0.0203(6) -0.0022(5) -0.0020(5) -0.0015(5)
C39 0.0258(7) 0.0359(8) 0.0236(7) -0.0080(6) -0.0076(5) 0.0010(6)
C40 0.0350(8) 0.0444(9) 0.0147(6) -0.0041(6) -0.0020(6) 0.0111(7)
C41 0.0312(7) 0.0371(8) 0.0159(6) 0.0028(5) 0.0062(5) 0.0087(6)
C42 0.0206(6) 0.0233(6) 0.0163(6) 0.0015(5) 0.0047(5) 0.0034(5)
C43 0.0112(5) 0.0149(5) 0.0157(5) 0.0015(4) 0.0005(4) -0.0021(4)
C44 0.0235(6) 0.0187(6) 0.0201(6) 0.0008(5) 0.0080(5) -0.0030(5)
C45 0.0269(7) 0.0248(7) 0.0235(6) 0.0050(5) 0.0095(5) -0.0046(5)
C46 0.0191(6) 0.0189(6) 0.0280(7) 0.0078(5) 0.0010(5) -0.0040(5)
C47 0.0133(5) 0.0158(5) 0.0275(6) 0.0014(5) -0.0011(5) -0.0003(4)
C48 0.0102(5) 0.0167(5) 0.0202(6) -0.0002(4) 0.0014(4) -0.0010(4)

loop_
_atom_type_symbol
_atom_type_description
_atom_type_scat_dispersion_real
_atom_type_scat_dispersion_imag
_atom_type_scat_source
C C 0.0033 0.0016 'International Tables Vol C Tables 4.2.6.8 and 6.1.1.4'
H H 0.0000 0.0000 'International Tables Vol C Tables 4.2.6.8 and 6.1.1.4'
Cl Cl 0.1484 0.1585 'International Tables Vol C Tables 4.2.6.8 and 6.1.1.4'
Fe Fe 0.3463 0.8444 'International Tables Vol C Tables 4.2.6.8 and 6.1.1.4'
N N 0.0061 0.0033 'International Tables Vol C Tables 4.2.6.8 and 6.1.1.4'
P P 0.1023 0.0942 'International Tables Vol C Tables 4.2.6.8 and 6.1.1.4'
Pd Pd -0.9988 1.0072 'International Tables Vol C Tables 4.2.6.8 and 6.1.1.4'
S S 0.1246 0.1234 'International Tables Vol C Tables 4.2.6.8 and 6.1.1.4'

loop_
_geom_angle_atom_site_label_1
_geom_angle_atom_site_label_2
_geom_angle_atom_site_label_3
_geom_angle
_geom_angle_site_symmetry_1
_geom_angle_site_symmetry_3
_geom_angle_publ_flag
C1 Pd1 P1 94.58(3) . . ?
C1 Pd1 S1D 84.01(13) . . ?
P1 Pd1 S1D 173.12(13) . . ?
C1 Pd1 S1 86.80(6) . . ?
P1 Pd1 S1 178.47(6) . . ?
C1 Pd1 Cl1 171.32(3) . . ?
P1 Pd1 Cl1 92.772(11) . . ?
S1D Pd1 Cl1 89.22(12) . . ?
S1 Pd1 Cl1 85.80(5) . . ?
C31 P1 C37 105.97(6) . . ?
C31 P1 C43 102.02(6) . . ?
C37 P1 C43 103.80(6) . . ?
C31 P1 Pd1 109.26(4) . . ?
C37 P1 Pd1 114.76(4) . . ?
C43 P1 Pd1 119.56(4) . . ?
C15 Fe1 C18 160.77(5) . . ?
C15 Fe1 C12 69.29(5) . . ?
C18 Fe1 C12 119.55(5) . . ?
C15 Fe1 C13 68.66(5) . . ?
C18 Fe1 C13 106.01(5) . . ?
C12 Fe1 C13 40.85(5) . . ?
C15 Fe1 C20 107.44(5) . . ?
C18 Fe1 C20 68.60(6) . . ?
C12 Fe1 C20 164.53(5) . . ?
C13 Fe1 C20 153.44(6) . . ?
C15 Fe1 C19 124.04(5) . . ?
C18 Fe1 C19 40.79(5) . . ?
C12 Fe1 C19 153.64(5) . . ?
C13 Fe1 C19 118.16(5) . . ?
C20 Fe1 C19 40.77(5) . . ?
C15 Fe1 C17 156.96(5) . . ?
C18 Fe1 C17 40.86(5) . . ?
C12 Fe1 C17 108.21(5) . . ?
C13 Fe1 C17 125.33(5) . . ?
C20 Fe1 C17 68.53(6) . . ?
C19 Fe1 C17 68.65(5) . . ?
C15 Fe1 C16 121.45(5) . . ?
C18 Fe1 C16 68.65(5) . . ?
C12 Fe1 C16 127.10(5) . . ?
C13 Fe1 C16 163.60(6) . . ?
C20 Fe1 C16 40.72(6) . . ?
C19 Fe1 C16 68.62(5) . . ?
C17 Fe1 C16 40.71(5) . . ?
C15 Fe1 C14 40.73(5) . . ?
C18 Fe1 C14 123.37(5) . . ?
C12 Fe1 C14 69.01(5) . . ?
C13 Fe1 C14 40.78(5) . . ?
C20 Fe1 C14 119.04(6) . . ?
C19 Fe1 C14 105.30(5) . . ?
C17 Fe1 C14 161.52(5) . . ?
C16 Fe1 C14 155.12(6) . . ?
C15 Fe1 C11 41.06(5) . . ?
C18 Fe1 C11 155.97(5) . . ?
C12 Fe1 C11 41.02(5) . . ?
C13 Fe1 C11 68.50(5) . . ?
C20 Fe1 C11 126.81(5) . . ?
C19 Fe1 C11 162.77(5) . . ?
C17 Fe1 C11 122.04(5) . . ?
C16 Fe1 C11 109.69(5) . . ?
C14 Fe1 C11 68.65(5) . . ?
C1 N1 C11 123.66(10) . . ?
N1 C1 C2 117.62(10) . . ?
N1 C1 Pd1 133.24(9) . . ?
C2 C1 Pd1 108.28(8) . . ?
C7 C2 C3 119.85(12) . . ?
C7 C2 C1 122.45(11) . . ?
C3 C2 C1 117.65(11) . . ?
C4 C3 C2 119.57(13) . . ?
C4 C3 C8 121.95(13) . . ?
C2 C3 C8 118.39(12) . . ?
C5 C4 C3 120.26(14) . . ?
C5 C4 H4 119.9 . . ?
C3 C4 H4 119.9 . . ?
C6 C5 C4 120.13(13) . . ?
C6 C5 H5 119.9 . . ?
C4 C5 H5 119.9 . . ?
C5 C6 C7 120.42(14) . . ?
C5 C6 H6 119.8 . . ?
C7 C6 H6 119.8 . . ?
C2 C7 C6 119.75(13) . . ?
C2 C7 H7 120.1 . . ?
C6 C7 H7 120.1 . . ?
C3 C8 S1D 115.36(19) . . ?
C3 C8 S1 109.87(12) . . ?
C3 C8 H8A 109.7 . . ?
S1 C8 H8A 109.7 . . ?
C3 C8 H8B 109.7 . . ?
S1 C8 H8B 109.7 . . ?
H8A C8 H8B 108.2 . . ?
C9 S1 C8 100.80(15) . . ?
C9 S1 Pd1 101.71(11) . . ?
C8 S1 Pd1 106.10(9) . . ?
S1 C9 H9A 109.5 . . ?
S1 C9 H9B 109.5 . . ?
H9A C9 H9B 109.5 . . ?
S1 C9 H9C 109.5 . . ?
H9A C9 H9C 109.5 . . ?
H9B C9 H9C 109.5 . . ?
C9D S1D C8 93.8(4) . . ?
C9D S1D Pd1 103.1(4) . . ?
C8 S1D Pd1 108.2(2) . . ?
S1D C9D H9D1 109.5 . . ?
S1D C9D H9D2 109.5 . . ?
H9D1 C9D H9D2 109.5 . . ?
S1D C9D H9D3 109.5 . . ?
H9D1 C9D H9D3 109.5 . . ?
H9D2 C9D H9D3 109.5 . . ?
N1 C11 C15 120.94(11) . . ?
N1 C11 C12 131.22(11) . . ?
C15 C11 C12 107.81(10) . . ?
N1 C11 Fe1 128.94(8) . . ?
C15 C11 Fe1 68.86(7) . . ?
C12 C11 Fe1 69.03(7) . . ?
C13 C12 C11 107.42(11) . . ?
C13 C12 Fe1 69.61(7) . . ?
C11 C12 Fe1 69.95(7) . . ?
C13 C12 H12 126.3 . . ?
C11 C12 H12 126.3 . . ?
Fe1 C12 H12 125.7 . . ?
C14 C13 C12 108.74(11) . . ?
C14 C13 Fe1 69.82(7) . . ?
C12 C13 Fe1 69.54(7) . . ?
C14 C13 H13 125.6 . . ?
C12 C13 H13 125.6 . . ?
Fe1 C13 H13 126.6 . . ?
C15 C14 C13 107.87(11) . . ?
C15 C14 Fe1 69.25(7) . . ?
C13 C14 Fe1 69.41(7) . . ?
C15 C14 H14 126.1 . . ?
C13 C14 H14 126.1 . . ?
Fe1 C14 H14 126.8 . . ?
C14 C15 C11 108.13(11) . . ?
C14 C15 Fe1 70.02(7) . . ?
C11 C15 Fe1 70.08(7) . . ?
C14 C15 H15 125.9 . . ?
C11 C15 H15 125.9 . . ?
Fe1 C15 H15 125.5 . . ?
C20 C16 C17 107.89(12) . . ?
C20 C16 Fe1 69.46(7) . . ?
C17 C16 Fe1 69.53(7) . . ?
C20 C16 H16 126.1 . . ?
C17 C16 H16 126.1 . . ?
Fe1 C16 H16 126.5 . . ?
C16 C17 C18 107.98(12) . . ?
C16 C17 Fe1 69.76(7) . . ?
C18 C17 Fe1 69.39(7) . . ?
C16 C17 H17 126.0 . . ?
C18 C17 H17 126.0 . . ?
Fe1 C17 H17 126.4 . . ?
C19 C18 C17 108.05(12) . . ?
C19 C18 Fe1 69.75(7) . . ?
C17 C18 Fe1 69.75(7) . . ?
C19 C18 H18 126.0 . . ?
C17 C18 H18 126.0 . . ?
Fe1 C18 H18 126.1 . . ?
C18 C19 C20 107.86(12) . . ?
C18 C19 Fe1 69.47(7) . . ?
C20 C19 Fe1 69.59(7) . . ?
C18 C19 H19 126.1 . . ?
C20 C19 H19 126.1 . . ?
Fe1 C19 H19 126.4 . . ?
C16 C20 C19 108.22(12) . . ?
C16 C20 Fe1 69.82(7) . . ?
C19 C20 Fe1 69.64(7) . . ?
C16 C20 H20 125.9 . . ?
C19 C20 H20 125.9 . . ?
Fe1 C20 H20 126.2 . . ?
C36 C31 C32 119.56(11) . . ?
C36 C31 P1 122.42(9) . . ?
C32 C31 P1 117.87(9) . . ?
C33 C32 C31 120.33(12) . . ?
C33 C32 H32 119.8 . . ?
C31 C32 H32 119.8 . . ?
C34 C33 C32 119.66(13) . . ?
C34 C33 H33 120.2 . . ?
C32 C33 H33 120.2 . . ?
C35 C34 C33 120.40(12) . . ?
C35 C34 H34 119.8 . . ?
C33 C34 H34 119.8 . . ?
C34 C35 C36 120.03(12) . . ?
C34 C35 H35 120.0 . . ?
C36 C35 H35 120.0 . . ?
C35 C36 C31 119.97(12) . . ?
C35 C36 H36 120.0 . . ?
C31 C36 H36 120.0 . . ?
C42 C37 C38 119.17(12) . . ?
C42 C37 P1 119.50(10) . . ?
C38 C37 P1 121.30(10) . . ?
C39 C38 C37 120.15(14) . . ?
C39 C38 H38 119.9 . . ?
C37 C38 H38 119.9 . . ?
C40 C39 C38 120.25(14) . . ?
C40 C39 H39 119.9 . . ?
C38 C39 H39 119.9 . . ?
C39 C40 C41 120.22(13) . . ?
C39 C40 H40 119.9 . . ?
C41 C40 H40 119.9 . . ?
C40 C41 C42 119.99(15) . . ?
C40 C41 H41 120.0 . . ?
C42 C41 H41 120.0 . . ?
C41 C42 C37 120.21(13) . . ?
C41 C42 H42 119.9 . . ?
C37 C42 H42 119.9 . . ?
C48 C43 C44 118.77(11) . . ?
C48 C43 P1 120.39(9) . . ?
C44 C43 P1 120.77(10) . . ?
C45 C44 C43 120.33(13) . . ?
C45 C44 H44 119.8 . . ?
C43 C44 H44 119.8 . . ?
C46 C45 C44 120.39(13) . . ?
C46 C45 H45 119.8 . . ?
C44 C45 H45 119.8 . . ?
C45 C46 C47 119.66(12) . . ?
C45 C46 H46 120.2 . . ?
C47 C46 H46 120.2 . . ?
C48 C47 C46 120.38(13) . . ?
C48 C47 H47 119.8 . . ?
C46 C47 H47 119.8 . . ?
C47 C48 C43 120.47(12) . . ?
C47 C48 H48 119.8 . . ?
C43 C48 H48 119.8 . . ?

loop_
_geom_bond_atom_site_label_1
_geom_bond_atom_site_label_2
_geom_bond_distance
_geom_bond_site_symmetry_2
_geom_bond_publ_flag
Pd1 C1 1.9942(12) . ?
Pd1 P1 2.2917(3) . ?
Pd1 S1D 2.350(5) . ?
Pd1 S1 2.3862(16) . ?
Pd1 Cl1 2.4092(3) . ?
P1 C31 1.8184(12) . ?
P1 C37 1.8270(12) . ?
P1 C43 1.8302(12) . ?
Fe1 C15 2.0403(12) . ?
Fe1 C18 2.0422(13) . ?
Fe1 C12 2.0443(12) . ?
Fe1 C13 2.0451(12) . ?
Fe1 C20 2.0452(13) . ?
Fe1 C19 2.0460(13) . ?
Fe1 C17 2.0470(13) . ?
Fe1 C16 2.0501(13) . ?
Fe1 C14 2.0506(12) . ?
Fe1 C11 2.0567(12) . ?
N1 C1 1.2707(15) . ?
N1 C11 1.4037(15) . ?
C1 C2 1.4951(16) . ?
C2 C7 1.3926(17) . ?
C2 C3 1.4037(17) . ?
C3 C4 1.3960(19) . ?
C3 C8 1.497(2) . ?
C4 C5 1.386(3) . ?
C4 H4 0.9500 . ?
C5 C6 1.383(3) . ?
C5 H5 0.9500 . ?
C6 C7 1.3956(19) . ?
C6 H6 0.9500 . ?
C7 H7 0.9500 . ?
C8 S1D 1.820(5) . ?
C8 S1 1.839(2) . ?
C8 H8A 0.9900 . ?
C8 H8B 0.9900 . ?
S1 C9 1.814(3) . ?
C9 H9A 0.9800 . ?
C9 H9B 0.9800 . ?
C9 H9C 0.9800 . ?
S1D C9D 1.785(10) . ?
C9D H9D1 0.9800 . ?
C9D H9D2 0.9800 . ?
C9D H9D3 0.9800 . ?
C11 C15 1.4367(17) . ?
C11 C12 1.4369(16) . ?
C12 C13 1.4272(17) . ?
C12 H12 0.9500 . ?
C13 C14 1.4268(18) . ?
C13 H13 0.9500 . ?
C14 C15 1.4236(18) . ?
C14 H14 0.9500 . ?
C15 H15 0.9500 . ?
C16 C20 1.425(2) . ?
C16 C17 1.4251(19) . ?
C16 H16 0.9500 . ?
C17 C18 1.4274(19) . ?
C17 H17 0.9500 . ?
C18 C19 1.4246(19) . ?
C18 H18 0.9500 . ?
C19 C20 1.4251(19) . ?
C19 H19 0.9500 . ?
C20 H20 0.9500 . ?
C31 C36 1.3960(16) . ?
C31 C32 1.3989(17) . ?
C32 C33 1.3918(18) . ?
C32 H32 0.9500 . ?
C33 C34 1.3907(19) . ?
C33 H33 0.9500 . ?
C34 C35 1.389(2) . ?
C34 H34 0.9500 . ?
C35 C36 1.3941(18) . ?
C35 H35 0.9500 . ?
C36 H36 0.9500 . ?
C37 C42 1.4014(18) . ?
C37 C38 1.4015(18) . ?
C38 C39 1.392(2) . ?
C38 H38 0.9500 . ?
C39 C40 1.386(3) . ?
C39 H39 0.9500 . ?
C40 C41 1.389(2) . ?
C40 H40 0.9500 . ?
C41 C42 1.3947(19) . ?
C41 H41 0.9500 . ?
C42 H42 0.9500 . ?
C43 C48 1.3983(17) . ?
C43 C44 1.4011(17) . ?
C44 C45 1.3937(18) . ?
C44 H44 0.9500 . ?
C45 C46 1.385(2) . ?
C45 H45 0.9500 . ?
C46 C47 1.390(2) . ?
C46 H46 0.9500 . ?
C47 C48 1.3898(18) . ?
C47 H47 0.9500 . ?
C48 H48 0.9500 . ?
